data_7151226
loop_
_publ_author_name
'Clarkson, Guy'
'Livingston, Andrew G.'
'Muir, Jennifer C.'
'Taylor, Paul C.'

_publ_section_title
;
 The absolute configuration of (+)-(E)-4-phenylbut-3-ene-2-ol.
;
_journal_issue 11
_journal_name_full 'Organic &amp; biomolecular chemistry'
_journal_page_first 2081
_journal_paper_doi 10.1039/b603934k
_journal_volume 4
_journal_year 2006
_chemical_absolute_configuration ad
_chemical_formula_sum 'C17 H16 I N O2'
_chemical_formula_weight 393.21
_chemical_name_systematic
;
4-iodophenyl carbamate of 4-phenylbut-3-ene-2-ol
;
_space_group_IT_number 4
_symmetry_cell_setting monoclinic
_symmetry_space_group_name_Hall 'P 2yb'
_symmetry_space_group_name_H-M 'P 1 21 1'
_atom_sites_solution_hydrogens geom
_atom_sites_solution_primary direct
_atom_sites_solution_secondary difmap
_cell_angle_alpha 90.00
_cell_angle_beta 102.311(2)
_cell_angle_gamma 90.00
_cell_formula_units_Z 2
_cell_length_a 8.9131(9)
_cell_length_b 5.0982(5)
_cell_length_c 18.2642(17)
_cell_measurement_reflns_used 2894
_cell_measurement_temperature 180(2)
_cell_measurement_theta_max 26.84
_cell_measurement_theta_min 2.28
_cell_volume 810.85(14)
_computing_cell_refinement 'SAINT (Siemens, 1995)'
_computing_data_collection 'SMART (Siemens, 1994)'
_computing_data_reduction 'SAINT (Siemens, 1995)'
_computing_molecular_graphics 'SHELXTL (Sheldrick, 1997)'
_computing_publication_material 'SHELXTL (Sheldrick, 1997)'
_computing_structure_refinement 'SHELXL-97 (Sheldrick, 1997)'
_computing_structure_solution 'SHELXS-97 (Sheldrick, 1990)'
_diffrn_ambient_temperature 180(2)
_diffrn_detector_area_resol_mean 8.192
_diffrn_measured_fraction_theta_full 0.995
_diffrn_measured_fraction_theta_max 0.916
_diffrn_measurement_device_type 'Siemens SMART diffractometer'
_diffrn_measurement_method '\w scans'
_diffrn_radiation_monochromator graphite
_diffrn_radiation_source 'fine-focus sealed tube'
_diffrn_radiation_type MoK\a
_diffrn_radiation_wavelength 0.71073
_diffrn_reflns_av_R_equivalents 0.0345
_diffrn_reflns_av_sigmaI/netI 0.0586
_diffrn_reflns_limit_h_max 11
_diffrn_reflns_limit_h_min -9
_diffrn_reflns_limit_k_max 6
_diffrn_reflns_limit_k_min -6
_diffrn_reflns_limit_l_max 20
_diffrn_reflns_limit_l_min -24
_diffrn_reflns_number 5524
_diffrn_reflns_theta_full 26.50
_diffrn_reflns_theta_max 29.25
_diffrn_reflns_theta_min 2.28
_diffrn_standards_decay_% nil
_exptl_absorpt_coefficient_mu 1.978
_exptl_absorpt_correction_T_max 0.9251
_exptl_absorpt_correction_T_min 0.6515
_exptl_absorpt_correction_type multi-scan
_exptl_absorpt_process_details 'SADABS (Sheldrick, 1996)'
_exptl_crystal_colour colourless
_exptl_crystal_density_diffrn 1.610
_exptl_crystal_density_method 'not measured'
_exptl_crystal_description block
_exptl_crystal_F_000 388
_exptl_crystal_size_max 0.22
_exptl_crystal_size_mid 0.14
_exptl_crystal_size_min 0.04
_refine_diff_density_max 1.335
_refine_diff_density_min -0.596
_refine_diff_density_rms 0.104
_refine_ls_abs_structure_details 'Flack H D (1983), 1492 Friedel Pairs'
_refine_ls_abs_structure_Flack 0.01(4)
_refine_ls_extinction_method none
_refine_ls_goodness_of_fit_ref 1.056
_refine_ls_hydrogen_treatment constr
_refine_ls_matrix_type full
_refine_ls_number_parameters 192
_refine_ls_number_reflns 3697
_refine_ls_number_restraints 1
_refine_ls_restrained_S_all 1.056
_refine_ls_R_factor_all 0.0645
_refine_ls_R_factor_gt 0.0524
_refine_ls_shift/su_max 0.001
_refine_ls_shift/su_mean 0.000
_refine_ls_structure_factor_coef Fsqd
_refine_ls_weighting_details 'calc w=1/[\s^2^(Fo^2^)+(0.0637P)^2^+0.4933P] where P=(Fo^2^+2Fc^2^)/3'
_refine_ls_weighting_scheme calc
_refine_ls_wR_factor_gt 0.1195
_refine_ls_wR_factor_ref 0.1258
_reflns_number_gt 3116
_reflns_number_total 3697
_reflns_threshold_expression >2sigma(I)
_cod_data_source_file b603934k.txt
_cod_data_source_block II
_cod_original_sg_symbol_H-M P2(1)
_cod_database_code 7151226

loop_
_symmetry_equiv_pos_as_xyz
'x, y, z'
'-x, y+1/2, -z'

loop_
_atom_site_label
_atom_site_type_symbol
_atom_site_fract_x
_atom_site_fract_y
_atom_site_fract_z
_atom_site_U_iso_or_equiv
_atom_site_adp_type
_atom_site_occupancy
_atom_site_symmetry_multiplicity
_atom_site_calc_flag
_atom_site_refinement_flags
_atom_site_disorder_assembly
_atom_site_disorder_group
C1 C 0.8679(9) 0.6181(15) 1.4420(4) 0.0520(17) Uani 1 1 d . . .
H1A H 0.9374 0.4752 1.4533 0.062 Uiso 1 1 calc R . .
C2 C 0.7657(10) 0.6641(15) 1.4875(4) 0.059(2) Uani 1 1 d . . .
H2A H 0.7651 0.5531 1.5293 0.071 Uiso 1 1 calc R . .
C3 C 0.6633(9) 0.8729(18) 1.4724(5) 0.061(2) Uani 1 1 d . . .
H3A H 0.5914 0.9042 1.5030 0.074 Uiso 1 1 calc R . .
C4 C 0.6677(9) 1.0320(17) 1.4128(5) 0.058(2) Uani 1 1 d . . .
H4A H 0.5982 1.1752 1.4022 0.070 Uiso 1 1 calc R . .
C5 C 0.7715(8) 0.9882(15) 1.3678(4) 0.0492(16) Uani 1 1 d . . .
H5A H 0.7749 1.1048 1.3276 0.059 Uiso 1 1 calc R . .
C6 C 0.8725(7) 0.772(2) 1.3808(3) 0.0424(15) Uani 1 1 d . . .
C7 C 0.9756(7) 0.7248(19) 1.3282(3) 0.0417(13) Uani 1 1 d . . .
H7A H 0.9889 0.8636 1.2955 0.050 Uiso 1 1 calc R . .
C8 C 1.0496(7) 0.5050(12) 1.3236(4) 0.0391(13) Uani 1 1 d . . .
H8A H 1.0377 0.3672 1.3569 0.047 Uiso 1 1 calc R . .
C9 C 1.1524(8) 0.4554(13) 1.2693(4) 0.0394(13) Uani 1 1 d . . .
H9A H 1.1720 0.6223 1.2441 0.047 Uiso 1 1 calc R . .
O10 O 1.0787(4) 0.2623(15) 1.21376(19) 0.0358(9) Uani 1 1 d . . .
C10 C 1.3019(8) 0.3317(15) 1.3082(4) 0.0498(18) Uani 1 1 d . . .
H10A H 1.3591 0.2750 1.2707 0.075 Uiso 1 1 calc R . .
H10B H 1.2808 0.1796 1.3372 0.075 Uiso 1 1 calc R . .
H10C H 1.3630 0.4600 1.3419 0.075 Uiso 1 1 calc R . .
O12 O 0.9590(5) 0.5909(8) 1.1392(2) 0.0394(10) Uani 1 1 d . . .
C12 C 0.9809(7) 0.3576(11) 1.1528(4) 0.0306(11) Uani 1 1 d . . .
N13 N 0.9138(6) 0.1569(8) 1.1092(3) 0.0315(10) Uani 1 1 d . . .
H13A H 0.9366 -0.0031 1.1259 0.038 Uiso 1 1 calc R . .
C14 C 0.8119(6) 0.1815(8) 1.0401(3) 0.0267(12) Uani 1 1 d . . .
C15 C 0.6958(7) -0.0050(11) 1.0194(4) 0.0368(13) Uani 1 1 d . . .
H15A H 0.6863 -0.1434 1.0529 0.044 Uiso 1 1 calc R . .
C16 C 0.5948(7) 0.0093(12) 0.9508(4) 0.0410(14) Uani 1 1 d . . .
H16A H 0.5162 -0.1186 0.9375 0.049 Uiso 1 1 calc R . .
I17 I 0.44951(4) 0.24463(12) 0.79893(2) 0.05312(16) Uani 1 1 d . . .
C17 C 0.6078(6) 0.2106(16) 0.9011(3) 0.0374(14) Uani 1 1 d . . .
C18 C 0.7243(7) 0.3929(12) 0.9202(3) 0.0367(13) Uani 1 1 d . . .
H18A H 0.7347 0.5278 0.8858 0.044 Uiso 1 1 calc R . .
C19 C 0.8259(7) 0.3812(12) 0.9889(4) 0.0351(12) Uani 1 1 d . . .
H19A H 0.9052 0.5082 1.0015 0.042 Uiso 1 1 calc R . .

loop_
_atom_site_aniso_label
_atom_site_aniso_U_11
_atom_site_aniso_U_22
_atom_site_aniso_U_33
_atom_site_aniso_U_23
_atom_site_aniso_U_13
_atom_site_aniso_U_12
C1 0.064(5) 0.044(4) 0.049(4) -0.007(3) 0.014(3) 0.004(3)
C2 0.082(6) 0.055(5) 0.046(4) -0.010(3) 0.025(4) -0.010(4)
C3 0.051(4) 0.068(5) 0.069(5) -0.033(4) 0.021(4) -0.008(4)
C4 0.046(4) 0.059(5) 0.065(5) -0.016(4) 0.000(3) 0.011(3)
C5 0.048(4) 0.048(4) 0.046(4) -0.013(3) -0.001(3) -0.002(3)
C6 0.048(3) 0.039(4) 0.038(3) -0.009(3) 0.006(2) 0.000(3)
C7 0.050(3) 0.035(3) 0.039(2) 0.002(4) 0.007(2) -0.006(4)
C8 0.044(3) 0.036(3) 0.039(3) -0.002(3) 0.014(3) -0.003(3)
C9 0.051(4) 0.034(3) 0.033(3) -0.001(2) 0.007(3) -0.004(3)
O10 0.0460(19) 0.027(2) 0.0334(17) 0.002(3) 0.0061(14) 0.001(3)
C10 0.048(4) 0.059(5) 0.042(3) 0.003(3) 0.010(3) 0.004(3)
O12 0.056(3) 0.019(2) 0.042(2) 0.0005(17) 0.008(2) 0.0012(18)
C12 0.039(3) 0.019(2) 0.038(3) 0.003(2) 0.019(3) 0.001(2)
N13 0.041(3) 0.016(2) 0.037(3) 0.0039(17) 0.009(2) 0.0055(17)
C14 0.030(2) 0.014(3) 0.040(3) -0.0027(18) 0.015(2) 0.0018(16)
C15 0.036(3) 0.027(3) 0.049(3) 0.007(2) 0.011(3) 0.001(2)
C16 0.035(3) 0.033(3) 0.055(4) -0.001(3) 0.009(3) -0.004(2)
I17 0.0478(2) 0.0674(3) 0.0420(2) 0.0008(3) 0.00455(14) 0.0109(3)
C17 0.034(2) 0.040(4) 0.039(3) 0.002(3) 0.0081(19) 0.010(3)
C18 0.046(3) 0.032(3) 0.036(3) 0.012(2) 0.018(3) 0.006(2)
C19 0.038(3) 0.027(3) 0.043(3) 0.002(3) 0.014(3) 0.000(2)

loop_
_atom_type_symbol
_atom_type_description
_atom_type_scat_dispersion_real
_atom_type_scat_dispersion_imag
_atom_type_scat_source
C C 0.0033 0.0016 'International Tables Vol C Tables 4.2.6.8 and 6.1.1.4'
H H 0.0000 0.0000 'International Tables Vol C Tables 4.2.6.8 and 6.1.1.4'
N N 0.0061 0.0033 'International Tables Vol C Tables 4.2.6.8 and 6.1.1.4'
O O 0.0106 0.0060 'International Tables Vol C Tables 4.2.6.8 and 6.1.1.4'
I I -0.4742 1.8119 'International Tables Vol C Tables 4.2.6.8 and 6.1.1.4'

loop_
_geom_angle_atom_site_label_1
_geom_angle_atom_site_label_2
_geom_angle_atom_site_label_3
_geom_angle
_geom_angle_site_symmetry_1
_geom_angle_site_symmetry_3
_geom_angle_publ_flag
C6 C1 C2 122.1(8) . . ?
C6 C1 H1A 119.0 . . ?
C2 C1 H1A 119.0 . . ?
C1 C2 C3 120.0(8) . . ?
C1 C2 H2A 120.0 . . ?
C3 C2 H2A 120.0 . . ?
C4 C3 C2 119.0(7) . . ?
C4 C3 H3A 120.5 . . ?
C2 C3 H3A 120.5 . . ?
C3 C4 C5 121.0(7) . . ?
C3 C4 H4A 119.5 . . ?
C5 C4 H4A 119.5 . . ?
C4 C5 C6 120.7(7) . . ?
C4 C5 H5A 119.7 . . ?
C6 C5 H5A 119.7 . . ?
C1 C6 C5 117.1(6) . . ?
C1 C6 C7 124.2(8) . . ?
C5 C6 C7 118.7(7) . . ?
C8 C7 C6 124.8(8) . . ?
C8 C7 H7A 117.6 . . ?
C6 C7 H7A 117.6 . . ?
C7 C8 C9 124.7(6) . . ?
C7 C8 H8A 117.6 . . ?
C9 C8 H8A 117.6 . . ?
O10 C9 C10 105.4(5) . . ?
O10 C9 C8 108.8(5) . . ?
C10 C9 C8 111.1(6) . . ?
O10 C9 H9A 110.5 . . ?
C10 C9 H9A 110.5 . . ?
C8 C9 H9A 110.5 . . ?
C12 O10 C9 116.4(7) . . ?
C9 C10 H10A 109.5 . . ?
C9 C10 H10B 109.5 . . ?
H10A C10 H10B 109.5 . . ?
C9 C10 H10C 109.5 . . ?
H10A C10 H10C 109.5 . . ?
H10B C10 H10C 109.5 . . ?
O12 C12 O10 124.4(6) . . ?
O12 C12 N13 125.7(6) . . ?
O10 C12 N13 109.9(6) . . ?
C12 N13 C14 125.8(4) . . ?
C12 N13 H13A 117.1 . . ?
C14 N13 H13A 117.1 . . ?
N13 C14 C15 119.1(5) . . ?
N13 C14 C19 122.2(5) . . ?
C15 C14 C19 118.6(5) . . ?
C16 C15 C14 120.8(6) . . ?
C16 C15 H15A 119.6 . . ?
C14 C15 H15A 119.6 . . ?
C15 C16 C17 120.2(6) . . ?
C15 C16 H16A 119.9 . . ?
C17 C16 H16A 119.9 . . ?
C18 C17 C16 119.6(5) . . ?
C18 C17 I17 119.8(5) . . ?
C16 C17 I17 120.6(5) . . ?
C17 C18 C19 120.8(5) . . ?
C17 C18 H18A 119.6 . . ?
C19 C18 H18A 119.6 . . ?
C18 C19 C14 120.0(6) . . ?
C18 C19 H19A 120.0 . . ?
C14 C19 H19A 120.0 . . ?

loop_
_geom_bond_atom_site_label_1
_geom_bond_atom_site_label_2
_geom_bond_distance
_geom_bond_site_symmetry_2
_geom_bond_publ_flag
C1 C6 1.375(11) . ?
C1 C2 1.378(11) . ?
C1 H1A 0.9500 . ?
C2 C3 1.391(11) . ?
C2 H2A 0.9500 . ?
C3 C4 1.364(13) . ?
C3 H3A 0.9500 . ?
C4 C5 1.381(11) . ?
C4 H4A 0.9500 . ?
C5 C6 1.409(11) . ?
C5 H5A 0.9500 . ?
C6 C7 1.484(8) . ?
C7 C8 1.312(11) . ?
C7 H7A 0.9500 . ?
C8 C9 1.509(9) . ?
C8 H8A 0.9500 . ?
C9 O10 1.465(8) . ?
C9 C10 1.508(9) . ?
C9 H9A 1.0000 . ?
O10 C12 1.349(8) . ?
C10 H10A 0.9800 . ?
C10 H10B 0.9800 . ?
C10 H10C 0.9800 . ?
O12 C12 1.222(7) . ?
C12 N13 1.356(7) . ?
N13 C14 1.393(8) . ?
N13 H13A 0.8800 . ?
C14 C15 1.397(8) . ?
C14 C19 1.406(8) . ?
C15 C16 1.379(10) . ?
C15 H15A 0.9500 . ?
C16 C17 1.392(10) . ?
C16 H16A 0.9500 . ?
I17 C17 2.093(6) . ?
C17 C18 1.381(9) . ?
C18 C19 1.383(9) . ?
C18 H18A 0.9500 . ?
C19 H19A 0.9500 . ?

loop_
_geom_hbond_atom_site_label_D
_geom_hbond_atom_site_label_H
_geom_hbond_atom_site_label_A
_geom_hbond_distance_DH
_geom_hbond_distance_HA
_geom_hbond_distance_DA
_geom_hbond_angle_DHA
_geom_hbond_site_symmetry_A
N13 H13A O12 0.88 2.09 2.949(6) 165.7 1_545

loop_
_cod_related_entry_id
_cod_related_entry_database
_cod_related_entry_code
1 ChemSpider 9684211
